data_7054117
loop_
_publ_author_name
'Sun, Hubin'
'Liu, Lang'
'Wu, Dongling'
'Jia, Dianzeng'
'Guo, Jixi'

_publ_section_title
;
 Synthesis, photochromic properties and thermal bleaching kinetics of
 pyrazolone phenylsemicarbazones containing a thiophene ring
;
_journal_issue 8
_journal_name_full 'New Journal of Chemistry'
_journal_page_first 2351
_journal_paper_doi 10.1039/c3nj00241a
_journal_volume 37
_journal_year 2013
_chemical_formula_sum 'C27 H22 Cl N5 O3 S'
_chemical_formula_weight 532.01
_chemical_name_systematic
;
?
;
_space_group_IT_number 14
_symmetry_cell_setting monoclinic
_symmetry_space_group_name_Hall '-P 2yn'
_symmetry_space_group_name_H-M 'P 1 21/n 1'
_atom_sites_solution_hydrogens geom
_atom_sites_solution_primary direct
_atom_sites_solution_secondary difmap
_audit_creation_method SHELXL-97
_cell_angle_alpha 90.00
_cell_angle_beta 104.66(3)
_cell_angle_gamma 90.00
_cell_formula_units_Z 4
_cell_length_a 12.380(3)
_cell_length_b 11.605(2)
_cell_length_c 19.026(4)
_cell_measurement_temperature 298(2)
_cell_volume 2644.5(10)
_computing_structure_refinement 'SHELXL-97 (Sheldrick, 1997)'
_computing_structure_solution 'SHELXS-97 (Sheldrick, 1990)'
_diffrn_ambient_temperature 298(2)
_diffrn_measured_fraction_theta_full 0.998
_diffrn_measured_fraction_theta_max 0.998
_diffrn_radiation_monochromator graphite
_diffrn_radiation_source 'fine-focus sealed tube'
_diffrn_radiation_type MoK\a
_diffrn_radiation_wavelength 0.71073
_diffrn_reflns_av_R_equivalents 0.0511
_diffrn_reflns_av_sigmaI/netI 0.0405
_diffrn_reflns_limit_h_max 14
_diffrn_reflns_limit_h_min -14
_diffrn_reflns_limit_k_max 14
_diffrn_reflns_limit_k_min -14
_diffrn_reflns_limit_l_max 23
_diffrn_reflns_limit_l_min -23
_diffrn_reflns_number 21068
_diffrn_reflns_theta_full 25.50
_diffrn_reflns_theta_max 25.50
_diffrn_reflns_theta_min 2.99
_exptl_absorpt_coefficient_mu 0.262
_exptl_absorpt_correction_T_max 0.9864
_exptl_absorpt_correction_T_min 0.9832
_exptl_absorpt_correction_type multi-scan
_exptl_crystal_colour colorless
_exptl_crystal_density_diffrn 1.336
_exptl_crystal_density_method 'not measured'
_exptl_crystal_description prism
_exptl_crystal_F_000 276
_exptl_crystal_size_max 0.26
_exptl_crystal_size_mid 0.23
_exptl_crystal_size_min 0.21
_refine_diff_density_max 0.313
_refine_diff_density_min -0.413
_refine_diff_density_rms 0.050
_refine_ls_extinction_coef 0.0057(12)
_refine_ls_extinction_expression Fc^*^=kFc[1+0.001xFc^2^\l^3^/sin(2\q)]^-1/4^
_refine_ls_extinction_method SHELXL
_refine_ls_goodness_of_fit_ref 1.057
_refine_ls_hydrogen_treatment mixed
_refine_ls_matrix_type full
_refine_ls_number_parameters 347
_refine_ls_number_reflns 4900
_refine_ls_number_restraints 0
_refine_ls_restrained_S_all 1.057
_refine_ls_R_factor_all 0.1096
_refine_ls_R_factor_gt 0.0670
_refine_ls_shift/su_max 0.000
_refine_ls_shift/su_mean 0.000
_refine_ls_structure_factor_coef Fsqd
_refine_ls_weighting_details 'calc w=1/[\s^2^(Fo^2^)+(0.0919P)^2^+0.7438P] where P=(Fo^2^+2Fc^2^)/3'
_refine_ls_weighting_scheme calc
_refine_ls_wR_factor_gt 0.1671
_refine_ls_wR_factor_ref 0.1844
_reflns_number_gt 3056
_reflns_number_total 4900
_reflns_threshold_expression >2sigma(I)
_cod_data_source_file c3nj00241a.cif
_cod_data_source_block a2
_cod_depositor_comments
;
The following automatic conversions were performed:

'_symmetry_cell_setting' value 'Monoclinic' changed to 'monoclinic'
according to
/usr/data/users/saulius/automatic-downloads/retrospective/RSC/lib/dictionaries/cif_core.dic
dictionary named 'cif_core.dic' version 2.4.2 from 2011-04-26.

Automatic conversion script
Id: cif_fix_values 2281 2013-09-26 08:29:07Z andrius 
;
_cod_original_cell_volume 2644.6(9)
_cod_original_sg_symbol_H-M P2(1)/n
_cod_database_code 7054117

loop_
_symmetry_equiv_pos_as_xyz
'x, y, z'
'-x+1/2, y+1/2, -z+1/2'
'-x, -y, -z'
'x-1/2, -y-1/2, z-1/2'

loop_
_atom_site_label
_atom_site_type_symbol
_atom_site_fract_x
_atom_site_fract_y
_atom_site_fract_z
_atom_site_U_iso_or_equiv
_atom_site_adp_type
_atom_site_occupancy
_atom_site_symmetry_multiplicity
_atom_site_calc_flag
_atom_site_refinement_flags
S S 0.86397(11) 0.43720(12) 0.02464(8) 0.1077(5) Uani 1 1 d .
Cl Cl 0.89914(12) -0.25275(10) 0.07089(8) 0.1132(5) Uani 1 1 d .
O1 O 0.43279(19) 0.1779(2) -0.12724(13) 0.0575(6) Uani 1 1 d .
N1 N 0.5209(2) 0.3546(2) -0.10342(13) 0.0466(6) Uani 1 1 d .
C1 C 0.4894(4) 0.5075(4) -0.1924(2) 0.0845(12) Uani 1 1 d .
H1B H 0.5662 0.5186 -0.1825 0.101 Uiso 1 1 calc R
O2 O 0.49490(17) 0.01781(17) 0.16112(11) 0.0516(5) Uani 1 1 d .
N2 N 0.6134(2) 0.4055(2) -0.05827(14) 0.0512(7) Uani 1 1 d .
C2 C 0.4180(5) 0.5756(5) -0.2426(3) 0.1135(18) Uani 1 1 d .
H2B H 0.4466 0.6336 -0.2664 0.136 Uiso 1 1 calc R
N3 N 0.5946(2) 0.0670(2) 0.05389(13) 0.0453(6) Uani 1 1 d .
C3 C 0.3063(5) 0.5587(5) -0.2576(3) 0.1130(18) Uani 1 1 d .
H3B H 0.2586 0.6050 -0.2917 0.136 Uiso 1 1 calc R
O3 O 0.3757(3) 0.3546(3) 0.02601(18) 0.0754(8) Uani 1 1 d .
N4 N 0.5176(2) 0.1385(2) 0.07098(13) 0.0495(6) Uani 1 1 d .
H4A H 0.4971 0.2006 0.0466 0.059 Uiso 1 1 calc R
C4 C 0.2632(4) 0.4736(4) -0.2227(3) 0.1034(15) Uani 1 1 d .
H4B H 0.1864 0.4621 -0.2335 0.124 Uiso 1 1 calc R
N5 N 0.4051(2) 0.1915(2) 0.14226(14) 0.0562(7) Uani 1 1 d .
H5A H 0.3961 0.2515 0.1149 0.067 Uiso 1 1 calc R
C5 C 0.3327(3) 0.4051(3) -0.1718(2) 0.0714(10) Uani 1 1 d .
H5B H 0.3036 0.3478 -0.1478 0.086 Uiso 1 1 calc R
C6 C 0.4460(3) 0.4229(3) -0.15705(17) 0.0539(8) Uani 1 1 d .
C7 C 0.6660(2) 0.3191(2) -0.01756(15) 0.0468(7) Uani 1 1 d .
C8 C 0.6093(2) 0.2134(2) -0.03455(15) 0.0431(7) Uani 1 1 d .
C9 C 0.5175(2) 0.2404(2) -0.08931(15) 0.0428(7) Uani 1 1 d .
C10 C 0.7698(3) 0.3396(3) 0.03803(18) 0.0591(9) Uani 1 1 d .
C11 C 0.8057(3) 0.2805(3) 0.1080(2) 0.0795(12) Uani 1 1 d .
H11 H 0.7669 0.2241 0.1263 0.095 Uiso 1 1 calc R
C12 C 0.9127(4) 0.3276(5) 0.1425(3) 0.1166(18) Uani 1 1 d .
H12A H 0.9531 0.3033 0.1881 0.140 Uiso 1 1 calc R
C13 C 0.9506(4) 0.4078(5) 0.1055(3) 0.1119(17) Uani 1 1 d .
H13 H 1.0191 0.4443 0.1228 0.134 Uiso 1 1 calc R
C14 C 0.6398(2) 0.1021(2) 0.00359(15) 0.0431(7) Uani 1 1 d .
C15 C 0.7294(2) 0.0284(2) -0.01203(16) 0.0462(7) Uani 1 1 d .
C16 C 0.7670(3) -0.0683(3) 0.03055(19) 0.0579(9) Uani 1 1 d .
H16A H 0.7355 -0.0883 0.0683 0.069 Uiso 1 1 calc R
C17 C 0.8514(3) -0.1337(3) 0.0159(2) 0.0654(10) Uani 1 1 d .
C18 C 0.8989(3) -0.1089(3) -0.0394(2) 0.0745(11) Uani 1 1 d .
H18A H 0.9555 -0.1549 -0.0483 0.089 Uiso 1 1 calc R
C19 C 0.8609(3) -0.0136(4) -0.0819(2) 0.0769(11) Uani 1 1 d .
H19A H 0.8921 0.0047 -0.1201 0.092 Uiso 1 1 calc R
C20 C 0.7772(3) 0.0551(3) -0.06824(19) 0.0628(9) Uani 1 1 d .
H20A H 0.7529 0.1194 -0.0970 0.075 Uiso 1 1 calc R
C21 C 0.4737(3) 0.1091(2) 0.12778(16) 0.0464(7) Uani 1 1 d .
C22 C 0.3467(3) 0.1907(3) 0.19691(17) 0.0511(8) Uani 1 1 d .
C23 C 0.2704(3) 0.2773(3) 0.1945(2) 0.0723(10) Uani 1 1 d .
H23A H 0.2587 0.3318 0.1575 0.087 Uiso 1 1 calc R
C24 C 0.2110(3) 0.2839(4) 0.2464(2) 0.0826(12) Uani 1 1 d .
H24A H 0.1608 0.3440 0.2451 0.099 Uiso 1 1 calc R
C25 C 0.2250(4) 0.2036(4) 0.2996(2) 0.0814(12) Uani 1 1 d .
H25A H 0.1824 0.2060 0.3334 0.098 Uiso 1 1 calc R
C26 C 0.3013(4) 0.1205(4) 0.3027(2) 0.1002(16) Uani 1 1 d .
H26A H 0.3125 0.0664 0.3399 0.120 Uiso 1 1 calc R
C27 C 0.3637(4) 0.1133(3) 0.2522(2) 0.0834(13) Uani 1 1 d .
H27A H 0.4171 0.0557 0.2560 0.100 Uiso 1 1 calc R
H1A H 0.450(3) 0.114(3) -0.1339(18) 0.061(11) Uiso 1 1 d .
H2 H 0.319(4) 0.344(4) -0.002(2) 0.074(16) Uiso 1 1 d .
H3 H 0.383(4) 0.423(4) 0.036(2) 0.092(16) Uiso 1 1 d .

loop_
_atom_site_aniso_label
_atom_site_aniso_U_11
_atom_site_aniso_U_22
_atom_site_aniso_U_33
_atom_site_aniso_U_23
_atom_site_aniso_U_13
_atom_site_aniso_U_12
S 0.0822(9) 0.1117(10) 0.1163(10) 0.0065(8) 0.0011(7) -0.0361(7)
Cl 0.1117(10) 0.0792(8) 0.1501(12) 0.0239(7) 0.0356(9) 0.0496(7)
O1 0.0491(14) 0.0452(13) 0.0706(15) -0.0027(12) 0.0011(11) 0.0010(11)
N1 0.0421(15) 0.0455(14) 0.0499(14) 0.0051(12) 0.0074(12) -0.0008(11)
C1 0.081(3) 0.086(3) 0.078(3) 0.036(2) 0.003(2) -0.004(2)
O2 0.0585(14) 0.0456(11) 0.0540(12) 0.0054(10) 0.0204(10) 0.0060(10)
N2 0.0488(16) 0.0468(14) 0.0559(15) 0.0023(12) 0.0091(13) -0.0034(12)
C2 0.112(4) 0.109(4) 0.102(4) 0.055(3) -0.006(3) -0.001(3)
N3 0.0453(14) 0.0433(13) 0.0493(14) 0.0004(11) 0.0159(12) 0.0063(11)
C3 0.112(4) 0.103(4) 0.096(4) 0.035(3) -0.026(3) 0.021(3)
O3 0.101(3) 0.0499(17) 0.0719(19) 0.0070(14) 0.0161(18) 0.0119(16)
N4 0.0571(16) 0.0453(14) 0.0521(15) 0.0076(11) 0.0249(13) 0.0100(12)
C4 0.072(3) 0.104(3) 0.114(4) 0.020(3) -0.013(3) 0.017(3)
N5 0.0707(18) 0.0481(14) 0.0589(16) 0.0079(12) 0.0332(15) 0.0121(13)
C5 0.057(2) 0.070(2) 0.078(2) 0.011(2) 0.0021(19) 0.0074(18)
C6 0.058(2) 0.0506(18) 0.0479(18) 0.0060(15) 0.0029(16) 0.0059(15)
C7 0.0455(18) 0.0469(17) 0.0474(17) 0.0019(14) 0.0105(14) 0.0011(14)
C8 0.0416(17) 0.0422(15) 0.0470(16) -0.0008(13) 0.0138(14) -0.0004(13)
C9 0.0380(16) 0.0429(16) 0.0481(17) -0.0015(13) 0.0120(14) -0.0015(13)
C10 0.053(2) 0.0540(18) 0.066(2) -0.0073(16) 0.0078(17) -0.0025(15)
C11 0.066(2) 0.084(3) 0.064(2) 0.003(2) -0.0296(19) -0.017(2)
C12 0.097(4) 0.141(5) 0.086(3) 0.018(3) -0.026(3) -0.019(4)
C13 0.069(3) 0.140(5) 0.106(4) -0.014(3) -0.018(3) -0.032(3)
C14 0.0397(16) 0.0432(15) 0.0440(16) -0.0021(13) 0.0063(13) 0.0016(13)
C15 0.0391(17) 0.0471(16) 0.0503(17) -0.0065(14) 0.0075(14) 0.0025(13)
C16 0.053(2) 0.0553(19) 0.066(2) -0.0019(16) 0.0168(17) 0.0105(16)
C17 0.055(2) 0.056(2) 0.083(3) -0.0069(18) 0.0114(19) 0.0151(16)
C18 0.052(2) 0.081(3) 0.092(3) -0.022(2) 0.021(2) 0.015(2)
C19 0.060(2) 0.099(3) 0.081(3) -0.010(2) 0.034(2) 0.009(2)
C20 0.058(2) 0.075(2) 0.062(2) 0.0090(18) 0.0267(18) 0.0133(18)
C21 0.0474(18) 0.0434(16) 0.0494(17) -0.0024(15) 0.0141(14) 0.0004(14)
C22 0.0519(19) 0.0493(17) 0.0554(19) -0.0054(15) 0.0195(15) 0.0004(15)
C23 0.076(3) 0.075(2) 0.072(2) 0.0094(19) 0.030(2) 0.022(2)
C24 0.072(3) 0.096(3) 0.090(3) -0.012(2) 0.039(2) 0.020(2)
C25 0.091(3) 0.085(3) 0.089(3) -0.005(2) 0.059(3) 0.000(2)
C26 0.139(4) 0.093(3) 0.093(3) 0.033(2) 0.075(3) 0.035(3)
C27 0.111(3) 0.078(3) 0.079(3) 0.023(2) 0.057(3) 0.035(2)

loop_
_atom_type_symbol
_atom_type_description
_atom_type_scat_dispersion_real
_atom_type_scat_dispersion_imag
_atom_type_scat_source
C C 0.0033 0.0016 'International Tables Vol C Tables 4.2.6.8 and 6.1.1.4'
H H 0.0000 0.0000 'International Tables Vol C Tables 4.2.6.8 and 6.1.1.4'
N N 0.0061 0.0033 'International Tables Vol C Tables 4.2.6.8 and 6.1.1.4'
O O 0.0106 0.0060 'International Tables Vol C Tables 4.2.6.8 and 6.1.1.4'
S S 0.1246 0.1234 'International Tables Vol C Tables 4.2.6.8 and 6.1.1.4'
Cl Cl 0.1484 0.1585 'International Tables Vol C Tables 4.2.6.8 and 6.1.1.4'

loop_
_geom_angle_atom_site_label_1
_geom_angle_atom_site_label_2
_geom_angle_atom_site_label_3
_geom_angle
C13 S C10 91.8(2)
C9 O1 H1A 113(3)
C9 N1 N2 111.0(2)
C9 N1 C6 129.4(3)
N2 N1 C6 119.5(2)
C2 C1 C6 119.2(4)
C2 C1 H1B 120.4
C6 C1 H1B 120.4
C7 N2 N1 104.3(2)
C3 C2 C1 120.4(5)
C3 C2 H2B 119.8
C1 C2 H2B 119.8
C14 N3 N4 116.4(2)
C2 C3 C4 120.2(4)
C2 C3 H3B 119.9
C4 C3 H3B 119.9
H2 O3 H3 110(4)
N3 N4 C21 118.6(2)
N3 N4 H4A 120.7
C21 N4 H4A 120.7
C3 C4 C5 120.5(5)
C3 C4 H4B 119.8
C5 C4 H4B 119.8
C21 N5 C22 127.7(3)
C21 N5 H5A 116.1
C22 N5 H5A 116.1
C4 C5 C6 118.8(4)
C4 C5 H5B 120.6
C6 C5 H5B 120.6
C5 C6 C1 120.8(3)
C5 C6 N1 120.4(3)
C1 C6 N1 118.7(3)
N2 C7 C8 112.4(3)
N2 C7 C10 120.6(3)
C8 C7 C10 127.0(3)
C9 C8 C7 104.1(2)
C9 C8 C14 129.1(3)
C7 C8 C14 126.6(3)
O1 C9 N1 119.1(3)
O1 C9 C8 132.6(3)
N1 C9 C8 108.2(3)
C7 C10 C11 126.2(3)
C7 C10 S 120.9(3)
C11 C10 S 112.9(3)
C12 C11 C10 105.7(4)
C12 C11 H11 127.1
C10 C11 H11 127.1
C13 C12 C11 116.0(4)
C13 C12 H12A 122.0
C11 C12 H12A 122.0
C12 C13 S 113.7(4)
C12 C13 H13 123.2
S C13 H13 123.2
N3 C14 C8 122.2(3)
N3 C14 C15 116.9(3)
C8 C14 C15 120.8(3)
C20 C15 C16 119.0(3)
C20 C15 C14 120.8(3)
C16 C15 C14 120.1(3)
C17 C16 C15 119.0(3)
C17 C16 H16A 120.5
C15 C16 H16A 120.5
C18 C17 C16 122.7(3)
C18 C17 Cl 119.0(3)
C16 C17 Cl 118.3(3)
C17 C18 C19 118.2(3)
C17 C18 H18A 120.9
C19 C18 H18A 120.9
C18 C19 C20 120.8(4)
C18 C19 H19A 119.6
C20 C19 H19A 119.6
C15 C20 C19 120.3(3)
C15 C20 H20A 119.9
C19 C20 H20A 119.9
O2 C21 N5 124.6(3)
O2 C21 N4 123.1(3)
N5 C21 N4 112.4(3)
C27 C22 C23 118.7(3)
C27 C22 N5 124.6(3)
C23 C22 N5 116.7(3)
C22 C23 C24 120.4(4)
C22 C23 H23A 119.8
C24 C23 H23A 119.8
C25 C24 C23 120.5(4)
C25 C24 H24A 119.7
C23 C24 H24A 119.7
C26 C25 C24 118.9(3)
C26 C25 H25A 120.6
C24 C25 H25A 120.6
C25 C26 C27 121.8(4)
C25 C26 H26A 119.1
C27 C26 H26A 119.1
C22 C27 C26 119.6(4)
C22 C27 H27A 120.2
C26 C27 H27A 120.2

loop_
_geom_bond_atom_site_label_1
_geom_bond_atom_site_label_2
_geom_bond_distance
S C13 1.673(5)
S C10 1.690(4)
Cl C17 1.744(4)
O1 C9 1.328(4)
O1 H1A 0.79(4)
N1 C9 1.354(4)
N1 N2 1.378(3)
N1 C6 1.433(4)
C1 C2 1.374(6)
C1 C6 1.375(5)
C1 H1B 0.9300
O2 C21 1.229(3)
N2 C7 1.332(4)
C2 C3 1.354(7)
C2 H2B 0.9300
N3 C14 1.291(4)
N3 N4 1.363(3)
C3 C4 1.372(7)
C3 H3B 0.9300
O3 H2 0.78(4)
O3 H3 0.81(5)
N4 C21 1.370(4)
N4 H4A 0.8600
C4 C5 1.373(6)
C4 H4B 0.9300
N5 C21 1.352(4)
N5 C22 1.409(4)
N5 H5A 0.8600
C5 C6 1.374(5)
C5 H5B 0.9300
C7 C8 1.410(4)
C7 C10 1.463(4)
C8 C9 1.370(4)
C8 C14 1.483(4)
C10 C11 1.464(5)
C11 C12 1.429(6)
C11 H11 0.9300
C12 C13 1.323(7)
C12 H12A 0.9300
C13 H13 0.9300
C14 C15 1.489(4)
C15 C20 1.382(4)
C15 C16 1.393(4)
C16 C17 1.377(4)
C16 H16A 0.9300
C17 C18 1.359(5)
C18 C19 1.381(6)
C18 H18A 0.9300
C19 C20 1.383(5)
C19 H19A 0.9300
C20 H20A 0.9300
C22 C27 1.359(5)
C22 C23 1.372(4)
C23 C24 1.375(5)
C23 H23A 0.9300
C24 C25 1.354(6)
C24 H24A 0.9300
C25 C26 1.341(6)
C25 H25A 0.9300
C26 C27 1.378(5)
C26 H26A 0.9300
C27 H27A 0.9300

loop_
_geom_hbond_atom_site_label_D
_geom_hbond_atom_site_label_H
_geom_hbond_atom_site_label_A
_geom_hbond_distance_DH
_geom_hbond_distance_HA
_geom_hbond_distance_DA
_geom_hbond_angle_DHA
_geom_hbond_site_symmetry_A
N4 H4A O3 0.86 2.30 3.058(4) 146.4 .
N5 H5A O3 0.86 2.03 2.864(4) 161.8 .
O1 H1A O2 0.79(4) 1.80(4) 2.582(3) 168(4) 3_655
O3 H2 Cl 0.78(4) 2.89(4) 3.633(5) 162(4) 3_655
O3 H3 N2 0.81(5) 2.04(5) 2.846(4) 175(4) 3_665

loop_
_geom_torsion_atom_site_label_1
_geom_torsion_atom_site_label_2
_geom_torsion_atom_site_label_3
_geom_torsion_atom_site_label_4
_geom_torsion
C9 N1 N2 C7 0.9(3)
C6 N1 N2 C7 -178.0(3)
C6 C1 C2 C3 -0.7(8)
C1 C2 C3 C4 0.2(9)
C14 N3 N4 C21 -175.1(3)
C2 C3 C4 C5 0.5(9)
C3 C4 C5 C6 -0.5(7)
C4 C5 C6 C1 0.0(6)
C4 C5 C6 N1 178.9(4)
C2 C1 C6 C5 0.6(6)
C2 C1 C6 N1 -178.3(4)
C9 N1 C6 C5 40.1(5)
N2 N1 C6 C5 -141.3(3)
C9 N1 C6 C1 -141.0(4)
N2 N1 C6 C1 37.7(4)
N1 N2 C7 C8 -0.7(3)
N1 N2 C7 C10 -180.0(3)
N2 C7 C8 C9 0.3(3)
C10 C7 C8 C9 179.5(3)
N2 C7 C8 C14 -175.2(3)
C10 C7 C8 C14 4.0(5)
N2 N1 C9 O1 179.1(2)
C6 N1 C9 O1 -2.2(5)
N2 N1 C9 C8 -0.7(3)
C6 N1 C9 C8 178.0(3)
C7 C8 C9 O1 -179.5(3)
C14 C8 C9 O1 -4.2(5)
C7 C8 C9 N1 0.3(3)
C14 C8 C9 N1 175.6(3)
N2 C7 C10 C11 145.5(4)
C8 C7 C10 C11 -33.7(5)
N2 C7 C10 S -35.8(4)
C8 C7 C10 S 145.1(3)
C13 S C10 C7 -178.9(3)
C13 S C10 C11 0.0(3)
C7 C10 C11 C12 178.8(4)
S C10 C11 C12 -0.1(5)
C10 C11 C12 C13 0.2(7)
C11 C12 C13 S -0.2(7)
C10 S C13 C12 0.1(5)
N4 N3 C14 C8 -0.7(4)
N4 N3 C14 C15 176.0(2)
C9 C8 C14 N3 -78.3(4)
C7 C8 C14 N3 96.0(4)
C9 C8 C14 C15 105.1(4)
C7 C8 C14 C15 -80.6(4)
N3 C14 C15 C20 175.6(3)
C8 C14 C15 C20 -7.7(4)
N3 C14 C15 C16 -5.0(4)
C8 C14 C15 C16 171.8(3)
C20 C15 C16 C17 0.7(5)
C14 C15 C16 C17 -178.8(3)
C15 C16 C17 C18 -1.0(5)
C15 C16 C17 Cl 178.8(2)
C16 C17 C18 C19 0.5(6)
Cl C17 C18 C19 -179.3(3)
C17 C18 C19 C20 0.3(6)
C16 C15 C20 C19 0.1(5)
C14 C15 C20 C19 179.5(3)
C18 C19 C20 C15 -0.6(6)
C22 N5 C21 O2 0.7(5)
C22 N5 C21 N4 -179.4(3)
N3 N4 C21 O2 -4.8(4)
N3 N4 C21 N5 175.3(3)
C21 N5 C22 C27 10.9(6)
C21 N5 C22 C23 -171.3(3)
C27 C22 C23 C24 -1.1(6)
N5 C22 C23 C24 -179.0(4)
C22 C23 C24 C25 -1.6(6)
C23 C24 C25 C26 3.0(7)
C24 C25 C26 C27 -1.6(8)
C23 C22 C27 C26 2.5(6)
N5 C22 C27 C26 -179.8(4)
C25 C26 C27 C22 -1.1(8)
